data_4060173
_journal_name_full Organometallics
_journal_paper_doi 10.1021/om0493762
_journal_year 2005
_chemical_formula_sum 'C34 H31 Cl2 Fe P Pd S'
_chemical_formula_weight 735.77
_space_group_IT_number 19
_symmetry_cell_setting orthorhombic
_symmetry_space_group_name_Hall 'P 2ac 2ab'
_symmetry_space_group_name_H-M 'P 21 21 21'
_atom_sites_solution_hydrogens geom
_atom_sites_solution_primary direct
_atom_sites_solution_secondary difmap
_cell_angle_alpha 90.00
_cell_angle_beta 90.00
_cell_angle_gamma 90.00
_cell_formula_units_Z 4
_cell_length_a 10.68560(10)
_cell_length_b 16.15590(10)
_cell_length_c 17.8511(2)
_cell_measurement_temperature 297(2)
_cell_volume 3081.73(5)
_diffrn_ambient_temperature 297(2)
_diffrn_detector_area_resol_mean ?
_diffrn_measurement_device_type 'CCD area detector'
_diffrn_measurement_method 'phi and omega scans'
_diffrn_radiation_monochromator graphite
_diffrn_radiation_source 'fine-focus sealed tube'
_diffrn_radiation_type CuK\a
_diffrn_radiation_wavelength 1.54178
_diffrn_reflns_av_R_equivalents 0.0469
_diffrn_reflns_av_sigmaI/netI 0.0355
_diffrn_reflns_limit_h_max 12
_diffrn_reflns_limit_h_min -12
_diffrn_reflns_limit_k_max 17
_diffrn_reflns_limit_k_min -19
_diffrn_reflns_limit_l_max 20
_diffrn_reflns_limit_l_min -19
_diffrn_reflns_number 19865
_diffrn_reflns_theta_max 70.53
_diffrn_reflns_theta_min 3.69
_diffrn_standards_decay_% ?
_diffrn_standards_interval_count ?
_diffrn_standards_interval_time ?
_diffrn_standards_number ?
_exptl_absorpt_coefficient_mu 11.371
_exptl_absorpt_correction_T_max ?
_exptl_absorpt_correction_T_min ?
_exptl_absorpt_correction_type none
_exptl_absorpt_process_details ?
_exptl_crystal_colour red
_exptl_crystal_density_diffrn 1.586
_exptl_crystal_density_meas 0
_exptl_crystal_density_method 'not measured'
_exptl_crystal_description prisma
_exptl_crystal_F_000 1488
_exptl_crystal_size_max 0.28
_exptl_crystal_size_mid 0.20
_exptl_crystal_size_min 0.15
_refine_ls_abs_structure_details 'Flack H D (1983), Acta Cryst. A39, 876-881'
_refine_ls_abs_structure_Flack -0.010(5)
_refine_ls_extinction_coef ?
_refine_ls_extinction_method none
_refine_ls_goodness_of_fit_ref 1.035
_refine_ls_hydrogen_treatment mixed
_refine_ls_matrix_type full
_refine_ls_number_parameters 364
_refine_ls_number_reflns 5687
_refine_ls_number_restraints 0
_refine_ls_restrained_S_all 1.035
_refine_ls_R_factor_all 0.0318
_refine_ls_R_factor_gt 0.0313
_refine_ls_shift/su_max 0.000
_refine_ls_shift/su_mean 0.000
_refine_ls_structure_factor_coef Fsqd
_refine_ls_weighting_details 'calc w=1/[\s^2^(Fo^2^)+(0.0357P)^2^+2.9621P] where P=(Fo^2^+2Fc^2^)/3'
_refine_ls_weighting_scheme calc
_refine_ls_wR_factor_gt 0.0804
_refine_ls_wR_factor_ref 0.0808
_reflns_number_gt 5580
_reflns_number_total 5687
_reflns_threshold_expression >2sigma(I)
_cod_depositor_comments
;
The following automatic conversions were performed:
'_symmetry_cell_setting' value 'Orthorhombic' changed to 'orthorhombic'
according to '/home/saulius/struct/CIF-dictionaries/cif_core.dic'
dictionary named 'cif_core.dic' version 2.4.1 from 2010-06-29.

Automatic conversion script
Id: cif_fix_enum 1527 2010-12-29 10:47:43Z saulius 
;
_cod_original_sg_symbol_H-M P2(1)2(1)2(1)
_cod_database_code 4060173

loop_
_symmetry_equiv_pos_as_xyz
'x, y, z'
'-x+1/2, -y, z+1/2'
'-x, y+1/2, -z+1/2'
'x+1/2, -y+1/2, -z'

loop_
_atom_site_label
_atom_site_type_symbol
_atom_site_fract_x
_atom_site_fract_y
_atom_site_fract_z
_atom_site_U_iso_or_equiv
_atom_site_adp_type
_atom_site_occupancy
_atom_site_symmetry_multiplicity
_atom_site_calc_flag
_atom_site_refinement_flags
_atom_site_disorder_assembly
_atom_site_disorder_group
Pd1 Pd 0.31116(3) -0.082662(16) -0.085849(14) 0.04010(9) Uani 1 1 d . . .
Fe1 Fe 0.22618(6) -0.09710(4) 0.14551(3) 0.04366(15) Uani 1 1 d . . .
P1 P 0.38960(8) 0.00132(5) 0.00467(5) 0.03214(18) Uani 1 1 d . . .
S1 S 0.11902(9) -0.08368(7) -0.02662(5) 0.0472(2) Uani 1 1 d . . .
Cl1 Cl 0.21473(19) -0.16649(8) -0.17651(7) 0.0874(5) Uani 1 1 d . . .
Cl2 Cl 0.49933(12) -0.09351(8) -0.14781(6) 0.0661(3) Uani 1 1 d . . .
C1 C 0.2071(7) -0.2223(3) 0.1289(3) 0.0810(18) Uani 1 1 d . . .
H1 H 0.1613 -0.2488 0.0878 0.097 Uiso 1 1 calc R . .
C2 C 0.1569(6) -0.2000(4) 0.1988(4) 0.0862(19) Uani 1 1 d . . .
H2 H 0.0707 -0.2087 0.2159 0.103 Uiso 1 1 calc R . .
C3 C 0.2556(8) -0.1646(4) 0.2403(4) 0.097(2) Uani 1 1 d . . .
H3 H 0.2493 -0.1435 0.2916 0.116 Uiso 1 1 calc R . .
C4 C 0.3631(7) -0.1649(4) 0.1970(5) 0.097(2) Uani 1 1 d . . .
H4 H 0.4456 -0.1445 0.2124 0.117 Uiso 1 1 calc R . .
C5 C 0.3338(8) -0.2009(3) 0.1284(5) 0.093(2) Uani 1 1 d . . .
H5 H 0.3921 -0.2095 0.0868 0.111 Uiso 1 1 calc R . .
C6 C 0.1508(4) -0.0337(3) 0.0587(2) 0.0410(8) Uani 1 1 d . . .
C7 C 0.0748(4) -0.0269(3) 0.1238(3) 0.0556(11) Uani 1 1 d . . .
H7 H -0.0126 -0.0447 0.1281 0.067 Uiso 1 1 calc R . .
C8 C 0.1445(5) 0.0121(3) 0.1798(2) 0.0559(11) Uani 1 1 d . . .
H8 H 0.1152 0.0243 0.2307 0.067 Uiso 1 1 calc R . .
C9 C 0.2671(4) 0.0267(3) 0.1523(2) 0.0467(9) Uani 1 1 d . . .
H9 H 0.3364 0.0512 0.1806 0.056 Uiso 1 1 calc R . .
C10 C 0.2724(3) -0.0016(2) 0.0765(2) 0.0356(7) Uani 1 1 d . . .
C11 C 0.0029(4) -0.0134(3) -0.0755(3) 0.0594(11) Uani 1 1 d . . .
C12 C -0.0701(11) 0.0352(9) -0.0189(5) 0.188(7) Uani 1 1 d . . .
H12A H -0.0138 0.0680 0.0107 0.282 Uiso 1 1 calc R . .
H12B H -0.1151 -0.0021 0.0131 0.282 Uiso 1 1 calc R . .
H12C H -0.1281 0.0709 -0.0443 0.282 Uiso 1 1 calc R . .
C13 C -0.0959(10) -0.0705(7) -0.0992(11) 0.235(9) Uani 1 1 d . . .
H13A H -0.1693 -0.0397 -0.1126 0.352 Uiso 1 1 calc R . .
H13B H -0.1154 -0.1076 -0.0588 0.352 Uiso 1 1 calc R . .
H13C H -0.0676 -0.1018 -0.1416 0.352 Uiso 1 1 calc R . .
C14 C 0.0574(10) 0.0395(11) -0.1225(10) 0.350(15) Uani 1 1 d . . .
H14A H 0.0057 0.0463 -0.1661 0.525 Uiso 1 1 calc R . .
H14B H 0.1376 0.0183 -0.1372 0.525 Uiso 1 1 calc R . .
H14C H 0.0680 0.0921 -0.0982 0.525 Uiso 1 1 calc R . .
C15 C 0.5343(3) -0.0296(2) 0.0506(2) 0.0397(8) Uani 1 1 d . . .
C16 C 0.5752(4) -0.1085(3) 0.0354(2) 0.0480(9) Uani 1 1 d . . .
H16 H 0.5364 -0.1388 -0.0023 0.058 Uiso 1 1 calc R . .
C17 C 0.6742(4) -0.1441(3) 0.0755(3) 0.0613(12) Uani 1 1 d . . .
H17 H 0.7010 -0.1975 0.0642 0.074 Uiso 1 1 calc R . .
C18 C 0.7306(4) -0.1004(3) 0.1308(3) 0.0618(13) Uani 1 1 d . . .
H18 H 0.7936 -0.1254 0.1587 0.074 Uiso 1 1 calc R . .
C19 C 0.6968(4) -0.0190(3) 0.1469(2) 0.0514(10) Uani 1 1 d . . .
C20 C 0.7598(4) 0.0283(4) 0.2027(3) 0.0661(15) Uani 1 1 d . . .
H20 H 0.8264 0.0046 0.2285 0.079 Uiso 1 1 calc R . .
C21 C 0.7256(5) 0.1061(4) 0.2191(3) 0.0658(14) Uani 1 1 d . . .
H21 H 0.7687 0.1357 0.2555 0.079 Uiso 1 1 calc R . .
C22 C 0.6248(5) 0.1425(3) 0.1813(3) 0.0652(13) Uani 1 1 d . . .
H22 H 0.6002 0.1959 0.1940 0.078 Uiso 1 1 calc R . .
C23 C 0.5621(4) 0.1011(3) 0.1261(2) 0.0506(10) Uani 1 1 d . . .
H23 H 0.4966 0.1270 0.1010 0.061 Uiso 1 1 calc R . .
C24 C 0.5960(4) 0.0190(3) 0.1068(2) 0.0444(9) Uani 1 1 d . . .
C25 C 0.3922(4) 0.1099(2) -0.0246(2) 0.0396(8) Uani 1 1 d . . .
C26 C 0.2944(4) 0.1596(3) -0.0020(3) 0.0557(11) Uani 1 1 d . . .
H26 H 0.2348 0.1377 0.0303 0.067 Uiso 1 1 calc R . .
C27 C 0.2814(6) 0.2415(3) -0.0259(3) 0.0692(14) Uani 1 1 d . . .
H27 H 0.2146 0.2737 -0.0096 0.083 Uiso 1 1 calc R . .
C28 C 0.3690(6) 0.2731(3) -0.0736(3) 0.0661(14) Uani 1 1 d . . .
H28 H 0.3600 0.3273 -0.0904 0.079 Uiso 1 1 calc R . .
C29 C 0.4723(5) 0.2269(3) -0.0983(3) 0.0547(11) Uani 1 1 d . . .
C30 C 0.5621(7) 0.2601(4) -0.1474(3) 0.0769(18) Uani 1 1 d . . .
H30 H 0.5526 0.3142 -0.1642 0.092 Uiso 1 1 calc R . .
C31 C 0.6622(7) 0.2155(4) -0.1707(3) 0.084(2) Uani 1 1 d . . .
H31 H 0.7213 0.2389 -0.2026 0.101 Uiso 1 1 calc R . .
C32 C 0.6752(5) 0.1332(4) -0.1460(3) 0.0695(14) Uani 1 1 d . . .
H32 H 0.7431 0.1020 -0.1625 0.083 Uiso 1 1 calc R . .
C33 C 0.5906(4) 0.0980(3) -0.0984(3) 0.0559(11) Uani 1 1 d . . .
H33 H 0.6024 0.0438 -0.0821 0.067 Uiso 1 1 calc R . .
C34 C 0.4852(4) 0.1431(2) -0.0736(2) 0.0433(8) Uani 1 1 d . . .

loop_
_atom_site_aniso_label
_atom_site_aniso_U_11
_atom_site_aniso_U_22
_atom_site_aniso_U_33
_atom_site_aniso_U_23
_atom_site_aniso_U_13
_atom_site_aniso_U_12
Pd1 0.05982(16) 0.03171(13) 0.02878(13) -0.00247(10) 0.00372(11) 0.00697(12)
Fe1 0.0526(3) 0.0438(3) 0.0346(3) 0.0028(2) 0.0067(2) -0.0118(3)
P1 0.0347(4) 0.0309(4) 0.0308(4) 0.0037(3) 0.0026(3) 0.0016(3)
S1 0.0498(5) 0.0501(5) 0.0418(5) -0.0047(4) -0.0055(4) -0.0115(5)
Cl1 0.1566(15) 0.0609(7) 0.0447(6) -0.0193(5) 0.0060(8) -0.0335(9)
Cl2 0.0745(7) 0.0797(8) 0.0440(5) 0.0030(5) 0.0189(5) 0.0319(6)
C1 0.125(5) 0.047(3) 0.071(4) 0.011(2) -0.007(4) -0.023(3)
C2 0.088(4) 0.074(4) 0.098(5) 0.036(3) 0.020(4) -0.029(3)
C3 0.147(7) 0.090(5) 0.054(3) 0.030(3) -0.014(4) -0.021(4)
C4 0.089(4) 0.059(4) 0.144(7) 0.036(4) -0.029(5) -0.006(3)
C5 0.118(5) 0.039(3) 0.122(6) 0.031(3) 0.043(5) 0.010(3)
C6 0.0402(18) 0.046(2) 0.0366(19) -0.0030(15) 0.0027(15) -0.0024(16)
C7 0.043(2) 0.072(3) 0.052(3) -0.004(2) 0.0161(18) -0.004(2)
C8 0.066(3) 0.061(3) 0.041(2) -0.010(2) 0.0201(19) 0.001(2)
C9 0.061(2) 0.047(2) 0.032(2) -0.0082(16) 0.0037(17) -0.0082(18)
C10 0.0415(17) 0.0318(16) 0.0336(18) -0.0035(15) 0.0041(14) -0.0015(14)
C11 0.051(2) 0.072(3) 0.055(3) -0.002(2) -0.013(2) 0.001(2)
C12 0.153(9) 0.301(17) 0.109(7) 0.012(8) 0.003(6) 0.142(11)
C13 0.135(8) 0.148(10) 0.42(2) 0.085(13) -0.171(12) -0.037(7)
C14 0.095(7) 0.47(2) 0.49(3) 0.43(2) 0.010(10) 0.055(10)
C15 0.0368(17) 0.042(2) 0.0398(19) 0.0108(15) 0.0044(15) 0.0024(15)
C16 0.053(2) 0.046(2) 0.046(2) 0.0098(17) 0.0021(17) 0.0070(18)
C17 0.058(3) 0.059(3) 0.067(3) 0.015(2) 0.002(2) 0.015(2)
C18 0.046(2) 0.080(4) 0.059(3) 0.031(2) 0.0003(19) 0.014(2)
C19 0.0367(19) 0.073(3) 0.045(2) 0.020(2) -0.0001(17) -0.009(2)
C20 0.043(2) 0.107(5) 0.048(3) 0.021(3) -0.0035(19) -0.014(3)
C21 0.058(3) 0.085(4) 0.054(3) 0.001(2) -0.007(2) -0.030(3)
C22 0.074(3) 0.060(3) 0.062(3) 0.000(2) -0.006(3) -0.023(2)
C23 0.051(2) 0.049(2) 0.052(2) 0.0057(18) -0.0053(18) -0.0133(19)
C24 0.0378(18) 0.053(2) 0.043(2) 0.0123(17) 0.0025(15) -0.0063(16)
C25 0.046(2) 0.0341(18) 0.0390(19) 0.0071(14) -0.0037(15) 0.0032(15)
C26 0.063(3) 0.042(2) 0.063(3) 0.0068(19) 0.005(2) 0.013(2)
C27 0.084(4) 0.043(2) 0.080(4) 0.008(2) -0.011(3) 0.024(2)
C28 0.090(3) 0.038(2) 0.070(3) 0.010(2) -0.021(3) 0.002(2)
C29 0.070(3) 0.041(2) 0.053(3) 0.0140(18) -0.021(2) -0.015(2)
C30 0.101(5) 0.070(3) 0.059(3) 0.028(3) -0.024(3) -0.042(3)
C31 0.089(4) 0.103(5) 0.060(3) 0.032(3) -0.003(3) -0.050(4)
C32 0.063(3) 0.087(4) 0.058(3) 0.017(3) 0.014(2) -0.012(3)
C33 0.054(2) 0.059(3) 0.055(3) 0.010(2) 0.0057(19) -0.008(2)
C34 0.050(2) 0.041(2) 0.039(2) 0.0076(16) -0.0060(17) -0.0073(16)
